data_2233333
loop_
_publ_author_name
'Maamri, Khalil'
'Zouihri, Hafid'
'Essassi, El Mokhtar'
'Ng, Seik Weng'

_publ_section_title
;
 5-Bromo-1-(prop-2-en-1-yl)-2,3-dihydro-1<i>H</i>-indole-2,3-dione
;
_journal_coeditor_code XU5413
_journal_issue 1
_journal_name_full 'Acta Crystallographica Section E'
_journal_page_first o240
_journal_paper_doi 10.1107/S160053681105447X
_journal_volume 68
_journal_year 2012
_chemical_formula_iupac 'C11 H8 Br N O2'
_chemical_formula_sum 'C11 H8 Br N O2'
_chemical_formula_weight 266.09
_chemical_name_systematic
;
5-Bromo-1-(prop-2-en-1-yl)-2,3-dihydro-1<i>H</i>-indole-2,3-dione
;
_space_group_IT_number 56
_symmetry_cell_setting orthorhombic
_symmetry_space_group_name_Hall '-P 2ab 2ac'
_symmetry_space_group_name_H-M 'P c c n'
_atom_sites_solution_hydrogens geom
_atom_sites_solution_primary direct
_atom_sites_solution_secondary difmap
_audit_creation_method SHELXL-97
_cell_angle_alpha 90.00
_cell_angle_beta 90.00
_cell_angle_gamma 90.00
_cell_formula_units_Z 8
_cell_length_a 31.3411(5)
_cell_length_b 7.89950(10)
_cell_length_c 8.27160(10)
_cell_measurement_reflns_used 9894
_cell_measurement_temperature 293(2)
_cell_measurement_theta_max 31.7249
_cell_measurement_theta_min 2.5995
_cell_volume 2047.87(5)
_computing_cell_refinement 'SAINT (Bruker, 2010)'
_computing_data_collection 'APEX2 (Bruker, 2010)'
_computing_data_reduction 'SAINT (Bruker, 2010)'
_computing_molecular_graphics 'X-SEED (Barbour, 2001)'
_computing_publication_material 'publCIF (Westrip, 2010)'
_computing_structure_refinement 'SHELXL97 (Sheldrick, 2008)'
_computing_structure_solution 'SHELXS97 (Sheldrick, 2008)'
_diffrn_ambient_temperature 293(2)
_diffrn_measured_fraction_theta_full 1.000
_diffrn_measured_fraction_theta_max 1.000
_diffrn_measurement_device_type 'Bruker APEX DUO'
_diffrn_measurement_method '\w scans'
_diffrn_radiation_monochromator graphite
_diffrn_radiation_source 'fine-focus sealed tube'
_diffrn_radiation_type MoK\a
_diffrn_radiation_wavelength 0.71073
_diffrn_reflns_av_R_equivalents 0.0346
_diffrn_reflns_av_sigmaI/netI 0.0131
_diffrn_reflns_limit_h_max 44
_diffrn_reflns_limit_h_min -44
_diffrn_reflns_limit_k_max 11
_diffrn_reflns_limit_k_min -6
_diffrn_reflns_limit_l_max 11
_diffrn_reflns_limit_l_min -11
_diffrn_reflns_number 50850
_diffrn_reflns_theta_full 30.00
_diffrn_reflns_theta_max 30.00
_diffrn_reflns_theta_min 2.60
_diffrn_standards_decay_% 0
_diffrn_standards_interval_count 0
_diffrn_standards_interval_time 0
_diffrn_standards_number 0
_exptl_absorpt_coefficient_mu 3.991
_exptl_absorpt_correction_T_max 0.6250
_exptl_absorpt_correction_T_min 0.5502
_exptl_absorpt_correction_type multi-scan
_exptl_absorpt_process_details '(SADABS; Sheldrick, 1996)'
_exptl_crystal_colour red
_exptl_crystal_density_diffrn 1.726
_exptl_crystal_density_method 'not measured'
_exptl_crystal_description prism
_exptl_crystal_F_000 1056
_exptl_crystal_size_max 0.17
_exptl_crystal_size_mid 0.14
_exptl_crystal_size_min 0.13
_refine_diff_density_max 0.426
_refine_diff_density_min -0.634
_refine_ls_extinction_method none
_refine_ls_goodness_of_fit_ref 1.059
_refine_ls_hydrogen_treatment constr
_refine_ls_matrix_type full
_refine_ls_number_parameters 136
_refine_ls_number_reflns 2983
_refine_ls_number_restraints 0
_refine_ls_restrained_S_all 1.059
_refine_ls_R_factor_all 0.0418
_refine_ls_R_factor_gt 0.0292
_refine_ls_shift/su_max 0.001
_refine_ls_shift/su_mean 0.001
_refine_ls_structure_factor_coef Fsqd
_refine_ls_weighting_details 'calc w=1/[\s^2^(Fo^2^)+(0.0456P)^2^+1.4798P] where P=(Fo^2^+2Fc^2^)/3'
_refine_ls_weighting_scheme calc
_refine_ls_wR_factor_gt 0.0807
_refine_ls_wR_factor_ref 0.0911
_reflns_number_gt 2345
_reflns_number_total 2983
_reflns_threshold_expression I>2\s(I)
_cod_data_source_file xu5413.cif
_cod_data_source_block I
_cod_database_code 2233333
_cod_database_fobs_code 2233333

loop_
_symmetry_equiv_pos_as_xyz
'x, y, z'
'-x+1/2, -y+1/2, z'
'-x, y+1/2, -z+1/2'
'x+1/2, -y, -z+1/2'
'-x, -y, -z'
'x-1/2, y-1/2, -z'
'x, -y-1/2, z-1/2'
'-x-1/2, y, z-1/2'

loop_
_atom_site_type_symbol
_atom_site_label
_atom_site_fract_x
_atom_site_fract_y
_atom_site_fract_z
_atom_site_U_iso_or_equiv
_atom_site_adp_type
_atom_site_calc_flag
_atom_site_refinement_flags
_atom_site_occupancy
_atom_site_symmetry_multiplicity
Br Br1 0.241206(6) 0.49599(3) 0.59089(3) 0.03615(9) Uani d . 1 1
O O1 0.12709(5) 0.94850(17) 0.22127(18) 0.0334(3) Uani d . 1 1
O O2 0.06568(4) 0.77943(19) 0.00288(18) 0.0360(3) Uani d . 1 1
N N1 0.09810(5) 0.5408(2) 0.10576(18) 0.0237(3) Uani d . 1 1
C C1 0.13156(5) 0.5079(2) 0.2140(2) 0.0204(3) Uani d . 1 1
C C2 0.14721(6) 0.3526(2) 0.2635(2) 0.0253(3) Uani d . 1 1
H H2 0.1358 0.2520 0.2242 0.030 Uiso calc R 1 1
C C3 0.18068(6) 0.3522(2) 0.3744(2) 0.0270(4) Uani d . 1 1
H H3 0.1919 0.2497 0.4098 0.032 Uiso calc R 1 1
C C4 0.19752(6) 0.5033(2) 0.4327(2) 0.0250(3) Uani d . 1 1
C C5 0.18246(5) 0.6597(2) 0.3816(2) 0.0229(3) Uani d . 1 1
H H5 0.1943 0.7602 0.4192 0.027 Uiso calc R 1 1
C C6 0.14914(5) 0.6589(2) 0.2724(2) 0.0200(3) Uani d . 1 1
C C7 0.12453(5) 0.7978(2) 0.2011(2) 0.0229(3) Uani d . 1 1
C C8 0.09146(5) 0.7101(2) 0.0887(2) 0.0256(4) Uani d . 1 1
C C9 0.07183(6) 0.4118(2) 0.0275(2) 0.0295(4) Uani d . 1 1
H H9A 0.0894 0.3138 0.0044 0.035 Uiso calc R 1 1
H H9B 0.0615 0.4560 -0.0748 0.035 Uiso calc R 1 1
C C10 0.03449(6) 0.3572(3) 0.1269(3) 0.0342(4) Uani d . 1 1
H H10 0.0177 0.2706 0.0850 0.041 Uiso calc R 1 1
C C11 0.02314(7) 0.4189(3) 0.2666(3) 0.0379(5) Uani d . 1 1
H H11A 0.0389 0.5057 0.3135 0.046 Uiso calc R 1 1
H H11B -0.0008 0.3762 0.3193 0.046 Uiso calc R 1 1

loop_
_atom_site_aniso_label
_atom_site_aniso_U_11
_atom_site_aniso_U_22
_atom_site_aniso_U_33
_atom_site_aniso_U_12
_atom_site_aniso_U_13
_atom_site_aniso_U_23
Br1 0.02822(13) 0.04590(15) 0.03435(13) 0.00097(8) -0.00721(7) 0.00370(8)
O1 0.0391(8) 0.0187(6) 0.0424(8) 0.0006(6) 0.0109(6) 0.0018(6)
O2 0.0273(6) 0.0407(8) 0.0400(8) 0.0049(6) -0.0013(6) 0.0119(6)
N1 0.0215(7) 0.0233(7) 0.0264(7) -0.0038(6) -0.0012(6) -0.0004(6)
C1 0.0190(7) 0.0200(7) 0.0223(7) -0.0026(6) 0.0031(6) -0.0009(6)
C2 0.0287(9) 0.0173(7) 0.0300(9) -0.0020(6) 0.0035(7) -0.0015(6)
C3 0.0280(8) 0.0237(8) 0.0292(8) 0.0033(7) 0.0042(7) 0.0033(7)
C4 0.0205(7) 0.0303(9) 0.0240(8) -0.0001(6) 0.0014(6) 0.0017(7)
C5 0.0215(7) 0.0233(8) 0.0238(8) -0.0034(6) 0.0037(6) -0.0021(6)
C6 0.0191(7) 0.0167(7) 0.0241(8) -0.0021(6) 0.0054(6) -0.0009(6)
C7 0.0233(8) 0.0193(7) 0.0261(8) -0.0006(6) 0.0087(6) 0.0013(6)
C8 0.0203(7) 0.0282(8) 0.0283(9) -0.0002(6) 0.0059(6) 0.0041(7)
C9 0.0274(9) 0.0330(9) 0.0280(9) -0.0077(7) -0.0016(7) -0.0066(7)
C10 0.0303(9) 0.0370(10) 0.0353(10) -0.0142(8) -0.0030(8) -0.0007(8)
C11 0.0307(10) 0.0483(13) 0.0348(10) -0.0133(9) 0.0031(8) 0.0024(9)

loop_
_atom_type_symbol
_atom_type_description
_atom_type_scat_dispersion_real
_atom_type_scat_dispersion_imag
_atom_type_scat_source
C C 0.0033 0.0016 'International Tables Vol C Tables 4.2.6.8 and 6.1.1.4'
H H 0.0000 0.0000 'International Tables Vol C Tables 4.2.6.8 and 6.1.1.4'
N N 0.0061 0.0033 'International Tables Vol C Tables 4.2.6.8 and 6.1.1.4'
O O 0.0106 0.0060 'International Tables Vol C Tables 4.2.6.8 and 6.1.1.4'
Br Br -0.2901 2.4595 'International Tables Vol C Tables 4.2.6.8 and 6.1.1.4'

loop_
_geom_angle_atom_site_label_1
_geom_angle_atom_site_label_2
_geom_angle_atom_site_label_3
_geom_angle
C8 N1 C1 111.23(14)
C8 N1 C9 123.58(16)
C1 N1 C9 125.10(15)
C2 C1 C6 120.94(16)
C2 C1 N1 128.18(15)
C6 C1 N1 110.88(14)
C1 C2 C3 117.64(16)
C1 C2 H2 121.2
C3 C2 H2 121.2
C2 C3 C4 120.78(17)
C2 C3 H3 119.6
C4 C3 H3 119.6
C5 C4 C3 121.93(17)
C5 C4 Br1 118.89(13)
C3 C4 Br1 119.16(13)
C6 C5 C4 116.90(16)
C6 C5 H5 121.5
C4 C5 H5 121.5
C5 C6 C1 121.79(15)
C5 C6 C7 131.16(15)
C1 C6 C7 107.00(15)
O1 C7 C6 130.50(18)
O1 C7 C8 124.55(17)
C6 C7 C8 104.94(14)
O2 C8 N1 127.52(18)
O2 C8 C7 126.57(17)
N1 C8 C7 105.90(15)
N1 C9 C10 113.51(16)
N1 C9 H9A 108.9
C10 C9 H9A 108.9
N1 C9 H9B 108.9
C10 C9 H9B 108.9
H9A C9 H9B 107.7
C11 C10 C9 126.42(19)
C11 C10 H10 116.8
C9 C10 H10 116.8
C10 C11 H11A 120.0
C10 C11 H11B 120.0
H11A C11 H11B 120.0

loop_
_geom_bond_atom_site_label_1
_geom_bond_atom_site_label_2
_geom_bond_distance
Br1 C4 1.8950(19)
O1 C7 1.205(2)
O2 C8 1.207(2)
N1 C8 1.361(2)
N1 C1 1.403(2)
N1 C9 1.461(2)
C1 C2 1.383(2)
C1 C6 1.400(2)
C2 C3 1.393(3)
C2 H2 0.9300
C3 C4 1.392(3)
C3 H3 0.9300
C4 C5 1.388(2)
C5 C6 1.381(2)
C5 H5 0.9300
C6 C7 1.465(2)
C7 C8 1.555(3)
C9 C10 1.494(3)
C9 H9A 0.9700
C9 H9B 0.9700
C10 C11 1.304(3)
C10 H10 0.9300
C11 H11A 0.9300
C11 H11B 0.9300

loop_
_geom_hbond_atom_site_label_D
_geom_hbond_atom_site_label_H
_geom_hbond_atom_site_label_A
_geom_hbond_site_symmetry_A
_geom_hbond_distance_DH
_geom_hbond_distance_HA
_geom_hbond_distance_DA
_geom_hbond_angle_DHA
C2 H2 O1 1_545 0.93 2.41 3.273(2) 154
C11 H11A O2 7_576 0.93 2.46 3.358(3) 163

loop_
_geom_torsion_atom_site_label_1
_geom_torsion_atom_site_label_2
_geom_torsion_atom_site_label_3
_geom_torsion_atom_site_label_4
_geom_torsion
C8 N1 C1 C2 179.10(18)
C9 N1 C1 C2 2.4(3)
C8 N1 C1 C6 -0.8(2)
C9 N1 C1 C6 -177.57(16)
C6 C1 C2 C3 0.6(3)
N1 C1 C2 C3 -179.32(17)
C1 C2 C3 C4 0.1(3)
C2 C3 C4 C5 -1.1(3)
C2 C3 C4 Br1 177.05(14)
C3 C4 C5 C6 1.4(3)
Br1 C4 C5 C6 -176.78(12)
C4 C5 C6 C1 -0.7(2)
C4 C5 C6 C7 176.46(17)
C2 C1 C6 C5 -0.3(3)
N1 C1 C6 C5 179.64(15)
C2 C1 C6 C7 -178.08(16)
N1 C1 C6 C7 1.88(19)
C5 C6 C7 O1 -0.6(3)
C1 C6 C7 O1 176.84(19)
C5 C6 C7 C8 -179.54(17)
C1 C6 C7 C8 -2.06(17)
C1 N1 C8 O2 178.62(17)
C9 N1 C8 O2 -4.6(3)
C1 N1 C8 C7 -0.51(19)
C9 N1 C8 C7 176.28(15)
O1 C7 C8 O2 3.5(3)
C6 C7 C8 O2 -177.56(17)
O1 C7 C8 N1 -177.40(17)
C6 C7 C8 N1 1.59(18)
C8 N1 C9 C10 -90.0(2)
C1 N1 C9 C10 86.3(2)
N1 C9 C10 C11 3.6(3)

loop_
_cod_related_entry_id
_cod_related_entry_database
_cod_related_entry_code
1 ChemSpider 1619310
